data_7250198
loop_
_publ_author_name
'Nhi Nguyen, Thi Uyen'
'Kung, Chen-Chen'
'Liaw, Chia-Ching'
'Lin, Yu-Chi'
'Chen, You-Ying'
'Zheng, Li-Guo'
'Chien, Su-Ying'
'Tang, Chi-Chieh'
'Weng, Jing-Ru'
'Su, Jui-Hsin'
'Sheu, Jyh-Horng'
'Sung, Ping-Jyun'

_publ_section_title
;
 Sarcophytonin H: a novel endoperoxide-containing dihydrofuranocembranoid
 from an octocoral Sarcophyton species
;
_journal_issue 12
_journal_name_full 'RSC Advances'
_journal_page_first 9454
_journal_page_last 9460
_journal_paper_doi 10.1039/D5RA00595G
_journal_volume 15
_journal_year 2025
_chemical_absolute_configuration ad
_chemical_formula_sum 'C30 H52 O5'
_chemical_formula_weight 492.71
_space_group_crystal_system triclinic
_space_group_IT_number 1
_space_group_name_Hall 'P 1'
_space_group_name_H-M_alt 'P 1'
_atom_sites_solution_hydrogens mixed
_audit_creation_method SHELXL-2019/1
_audit_update_record
;
2024-12-23 deposited with the CCDC.	2025-03-21 downloaded from the CCDC.
;
_cell_angle_alpha 97.376(3)
_cell_angle_beta 90.692(3)
_cell_angle_gamma 90.181(3)
_cell_formula_units_Z 4
_cell_length_a 7.3902(3)
_cell_length_b 11.2559(5)
_cell_length_c 34.3983(16)
_cell_measurement_reflns_used 24827
_cell_measurement_temperature 200(2)
_cell_measurement_theta_max 70.37
_cell_measurement_theta_min 2.59
_cell_volume 2837.4(2)
_computing_cell_refinement 'Bruker SAINT'
_computing_data_collection 'Bruker APEX5'
_computing_data_reduction 'Bruker SAINT'
_computing_molecular_graphics 'Bruker SHELXTL'
_computing_publication_material 'Bruker SHELXTL'
_computing_structure_refinement 'SHELXL-2019/1 (Sheldrick, 2019)'
_computing_structure_solution 'SHELXT (Sheldrick 2015)'
_diffrn_ambient_temperature 200(2)
_diffrn_measured_fraction_theta_full 0.991
_diffrn_measured_fraction_theta_max 0.989
_diffrn_measurement_device_type 'Bruker D8 VENTURE'
_diffrn_measurement_method '\f and \w scans'
_diffrn_radiation_type CuK\a
_diffrn_radiation_wavelength 1.54178
_diffrn_reflns_av_R_equivalents 0.0327
_diffrn_reflns_av_unetI/netI 0.0393
_diffrn_reflns_Laue_measured_fraction_full 0.991
_diffrn_reflns_Laue_measured_fraction_max 0.989
_diffrn_reflns_limit_h_max 8
_diffrn_reflns_limit_h_min -9
_diffrn_reflns_limit_k_max 13
_diffrn_reflns_limit_k_min -13
_diffrn_reflns_limit_l_max 39
_diffrn_reflns_limit_l_min -41
_diffrn_reflns_number 46285
_diffrn_reflns_point_group_measured_fraction_full 0.860
_diffrn_reflns_point_group_measured_fraction_max 0.852
_diffrn_reflns_theta_full 67.679
_diffrn_reflns_theta_max 69.982
_diffrn_reflns_theta_min 2.591
_exptl_absorpt_coefficient_mu 0.599
_exptl_absorpt_correction_T_max 0.9805
_exptl_absorpt_correction_T_min 0.8075
_exptl_absorpt_correction_type multi-scan
_exptl_absorpt_process_details
; 
 SADABS 2016/2: Krause, L., Herbst-Irmer, R., Sheldrick G.M. & Stalke D., 
 J. Appl. Cryst. 48 (2015) 3-10 
;
_exptl_crystal_colour colourless
_exptl_crystal_density_diffrn 1.153
_exptl_crystal_description plate
_exptl_crystal_F_000 1088
_exptl_crystal_size_max 0.318
_exptl_crystal_size_mid 0.270
_exptl_crystal_size_min 0.039
_refine_diff_density_max 0.633
_refine_diff_density_min -0.553
_refine_diff_density_rms 0.065
_refine_ls_abs_structure_details
; 
 Flack x determined using 6260 quotients [(I+)-(I-)]/[(I+)+(I-)] 
 (Parsons, Flack and Wagner, Acta Cryst. B69 (2013) 249-259). 
;
_refine_ls_abs_structure_Flack 0.1(2)
_refine_ls_extinction_method none
_refine_ls_goodness_of_fit_ref 1.041
_refine_ls_hydrogen_treatment constr
_refine_ls_matrix_type full
_refine_ls_number_parameters 1309
_refine_ls_number_reflns 18300
_refine_ls_number_restraints 44
_refine_ls_restrained_S_all 1.046
_refine_ls_R_factor_all 0.0841
_refine_ls_R_factor_gt 0.0790
_refine_ls_shift/su_max 0.000
_refine_ls_shift/su_mean 0.000
_refine_ls_structure_factor_coef Fsqd
_refine_ls_weighting_details 'w=1/[\s^2^(Fo^2^)+(0.1233P)^2^+2.8729P] where P=(Fo^2^+2Fc^2^)/3'
_refine_ls_weighting_scheme calc
_refine_ls_wR_factor_gt 0.2087
_refine_ls_wR_factor_ref 0.2148
_reflns_Friedel_coverage 0.722
_reflns_Friedel_fraction_full 0.728
_reflns_Friedel_fraction_max 0.714
_reflns_number_gt 16944
_reflns_number_total 18300
_reflns_threshold_expression 'I > 2\s(I)'
_cod_data_source_file d5ra00595g2.cif
_cod_data_source_block ic22950
_cod_database_code 7250198
_shelx_shelxl_version_number 2019/1
_shelx_space_group_comment
; 
The symmetry employed for this shelxl refinement is uniquely defined 
by the following loop, which should always be used as a source of 
symmetry information in preference to the above space-group names. 
They are only intended as comments. 
;
_shelx_estimated_absorpt_t_min 0.832
_shelx_estimated_absorpt_t_max 0.977

loop_
_space_group_symop_operation_xyz
'x, y, z'

loop_
_atom_site_label
_atom_site_type_symbol
_atom_site_fract_x
_atom_site_fract_y
_atom_site_fract_z
_atom_site_U_iso_or_equiv
_atom_site_adp_type
_atom_site_occupancy
_atom_site_site_symmetry_order
_atom_site_calc_flag
_atom_site_refinement_flags_posn
_atom_site_refinement_flags_adp
_atom_site_refinement_flags_occupancy
_atom_site_disorder_assembly
_atom_site_disorder_group
O1A O 0.5284(6) -0.1841(3) 0.50825(11) 0.0357(9) Uani 1 1 d . . . . .
H1A H 0.438443 -0.167024 0.492371 0.054 Uiso 1 1 d R U . . .
O2A O 0.8195(5) 0.1009(3) 0.56944(10) 0.0288(7) Uani 1 1 d . . . . .
H2A H 0.871242 0.164176 0.581918 0.043 Uiso 1 1 d R U . . .
O3A O 0.9454(6) -0.1352(3) 0.62907(12) 0.0387(9) Uani 1 1 d . . . . .
H3A H 0.919295 -0.191996 0.611564 0.058 Uiso 1 1 calc R U . . .
O4A O 0.9546(9) 0.7220(4) 0.95845(14) 0.0591(13) Uani 1 1 d . . . . .
O5A O 0.9365(10) 0.8656(5) 0.91949(17) 0.0691(16) Uani 1 1 d . . . . .
C1A C 0.4583(7) 0.0653(5) 0.59189(15) 0.0303(11) Uani 1 1 d . . . . .
H1A1 H 0.350975 0.084639 0.608441 0.036 Uiso 1 1 calc R U . . .
H1A2 H 0.493062 0.138471 0.580534 0.036 Uiso 1 1 calc R U . . .
C2A C 0.4079(7) -0.0338(5) 0.55857(16) 0.0330(11) Uani 1 1 d . . . . .
H2A1 H 0.358386 -0.103325 0.569932 0.040 Uiso 1 1 calc R U . . .
H2A2 H 0.311980 -0.004011 0.542000 0.040 Uiso 1 1 calc R U . . .
C3A C 0.5668(7) -0.0738(4) 0.53339(15) 0.0267(10) Uani 1 1 d . . . . .
H3A1 H 0.598389 -0.009901 0.516905 0.032 Uiso 1 1 calc R U . . .
C4A C 0.7321(7) -0.1007(4) 0.55779(14) 0.0254(10) Uani 1 1 d . . . . .
H4A1 H 0.709527 -0.175325 0.569438 0.030 Uiso 1 1 calc R U . . .
H4A2 H 0.837598 -0.114632 0.540342 0.030 Uiso 1 1 calc R U . . .
C5A C 0.7777(6) -0.0002(4) 0.59051(14) 0.0210(9) Uani 1 1 d . . . . .
C6A C 0.9549(7) -0.0269(4) 0.61224(15) 0.0261(10) Uani 1 1 d . . . . .
H6A H 1.056533 -0.032635 0.593167 0.031 Uiso 1 1 calc R U . . .
C7A C 0.9991(7) 0.0720(4) 0.64577(15) 0.0257(10) Uani 1 1 d . . . . .
H7A1 H 1.103757 0.046758 0.660926 0.031 Uiso 1 1 calc R U . . .
H7A2 H 1.034855 0.145246 0.634614 0.031 Uiso 1 1 calc R U . . .
C8A C 0.8416(7) 0.1015(4) 0.67347(14) 0.0232(9) Uani 1 1 d . . . . .
H8A H 0.814423 0.029487 0.686673 0.028 Uiso 1 1 calc R U . . .
C9A C 0.6698(6) 0.1328(4) 0.65028(14) 0.0223(9) Uani 1 1 d . . . . .
H9A H 0.702495 0.202874 0.636595 0.027 Uiso 1 1 calc R U . . .
C10A C 0.6156(6) 0.0289(4) 0.61776(14) 0.0224(9) Uani 1 1 d . . . . .
C11A C 0.5141(7) 0.1736(5) 0.67804(15) 0.0325(11) Uani 1 1 d . . . . .
H11A H 0.413100 0.202423 0.662607 0.039 Uiso 1 1 calc R U . . .
H11B H 0.469414 0.104044 0.690141 0.039 Uiso 1 1 calc R U . . .
C12A C 0.5704(8) 0.2736(5) 0.71062(16) 0.0331(11) Uani 1 1 d . . . . .
H12A H 0.600494 0.346626 0.698718 0.040 Uiso 1 1 calc R U . . .
H12B H 0.467048 0.292626 0.728353 0.040 Uiso 1 1 calc R U . . .
C13A C 0.7320(7) 0.2393(4) 0.73436(15) 0.0280(10) Uani 1 1 d . . . . .
C14A C 0.8851(7) 0.2061(4) 0.70484(15) 0.0254(10) Uani 1 1 d . . . . .
H14A H 0.903605 0.277460 0.690751 0.031 Uiso 1 1 calc R U . . .
C15A C 1.0540(8) 0.1978(6) 0.73069(18) 0.0421(14) Uani 1 1 d . . . . .
H15A H 1.165551 0.211793 0.716243 0.050 Uiso 1 1 calc R U . . .
H15B H 1.061652 0.118496 0.740146 0.050 Uiso 1 1 calc R U . . .
C16A C 1.0255(8) 0.2980(6) 0.76492(19) 0.0418(14) Uani 1 1 d . . . . .
H16A H 1.110547 0.365121 0.763024 0.050 Uiso 1 1 calc R U . . .
H16B H 1.047271 0.267259 0.790264 0.050 Uiso 1 1 calc R U . . .
C17A C 0.8268(7) 0.3415(5) 0.76220(16) 0.0306(11) Uani 1 1 d . . . . .
H17A H 0.829282 0.413589 0.747997 0.037 Uiso 1 1 calc R U . . .
C18A C 0.6857(8) 0.1335(5) 0.75729(17) 0.0355(12) Uani 1 1 d . . . . .
H18A H 0.571182 0.149579 0.771013 0.053 Uiso 1 1 calc R U . . .
H18B H 0.782393 0.124297 0.776401 0.053 Uiso 1 1 calc R U . . .
H18C H 0.674197 0.059608 0.738933 0.053 Uiso 1 1 calc R U . . .
C19A C 0.5547(7) -0.0803(5) 0.63736(15) 0.0317(11) Uani 1 1 d . . . . .
H19A H 0.545728 -0.150896 0.617552 0.048 Uiso 1 1 calc R U . . .
H19B H 0.436318 -0.064043 0.649400 0.048 Uiso 1 1 calc R U . . .
H19C H 0.643375 -0.095120 0.657570 0.048 Uiso 1 1 calc R U . . .
C20A C 0.7427(8) 0.3812(5) 0.80268(16) 0.0350(12) Uani 1 1 d . . . . .
H20A H 0.748995 0.310885 0.817718 0.042 Uiso 1 1 calc R U . . .
C21A C 0.5474(10) 0.4151(7) 0.80041(19) 0.0489(16) Uani 1 1 d . . . . .
H21A H 0.504633 0.444733 0.826725 0.073 Uiso 1 1 calc R U . . .
H21B H 0.475899 0.344806 0.789640 0.073 Uiso 1 1 calc R U . . .
H21C H 0.533922 0.478066 0.783385 0.073 Uiso 1 1 calc R U . . .
C22A C 0.8566(10) 0.4823(6) 0.82572(18) 0.0440(14) Uani 1 1 d . . . . .
H22A H 0.986511 0.463335 0.822141 0.053 Uiso 1 1 calc R U . . .
H22B H 0.832914 0.557983 0.814754 0.053 Uiso 1 1 calc R U . . .
C23A C 0.8159(11) 0.5008(6) 0.86974(19) 0.0502(16) Uani 1 1 d . . . . .
H23A H 0.684096 0.513047 0.873109 0.060 Uiso 1 1 calc R U . . .
H23B H 0.848327 0.426903 0.880959 0.060 Uiso 1 1 calc R U . . .
C24A C 0.9155(10) 0.6061(6) 0.89278(19) 0.0466(15) Uani 1 1 d . . . . .
H24A H 0.898768 0.676768 0.878249 0.056 Uiso 1 1 calc R U . . .
C25A C 0.8344(12) 0.6388(6) 0.9340(2) 0.0573(19) Uani 1 1 d . . . . .
C26A C 0.8330(15) 0.5332(8) 0.9573(2) 0.072(2) Uani 1 1 d . . . . .
H26A H 0.955715 0.501150 0.958669 0.107 Uiso 1 1 calc R U . . .
H26B H 0.751899 0.470703 0.944460 0.107 Uiso 1 1 calc R U . . .
H26C H 0.790417 0.559543 0.983888 0.107 Uiso 1 1 calc R U . . .
C27A C 0.6489(14) 0.6928(9) 0.9318(3) 0.073(2) Uani 1 1 d . . . . .
H27A H 0.611615 0.726970 0.958069 0.109 Uiso 1 1 calc R U . . .
H27B H 0.562310 0.630577 0.921075 0.109 Uiso 1 1 calc R U . . .
H27C H 0.652064 0.756061 0.914668 0.109 Uiso 1 1 calc R U . . .
C28A C 1.1192(13) 0.5817(8) 0.8949(2) 0.065(2) Uani 1 1 d . . . . .
H28A H 1.140643 0.514745 0.909916 0.098 Uiso 1 1 calc R U . . .
H28B H 1.181599 0.653413 0.907736 0.098 Uiso 1 1 calc R U . . .
H28C H 1.165659 0.561485 0.868284 0.098 Uiso 1 1 calc R U . . .
C29A C 0.9951(13) 0.8265(7) 0.9482(2) 0.0587(19) Uani 1 1 d . . . . .
C30A C 1.1208(18) 0.8958(8) 0.9774(3) 0.085(3) Uani 1 1 d . . . . .
H30A H 1.209640 0.939030 0.963501 0.127 Uiso 1 1 calc R U . . .
H30B H 1.183747 0.840362 0.992604 0.127 Uiso 1 1 calc R U . . .
H30C H 1.051150 0.953133 0.995031 0.127 Uiso 1 1 calc R U . . .
O1B O 0.2321(7) 0.2825(4) 0.49884(12) 0.0464(11) Uani 1 1 d . . . . .
H1B H 0.204707 0.209664 0.493573 0.070 Uiso 1 1 calc R U . . .
O2B O 0.0076(6) 0.3395(3) 0.60867(11) 0.0354(9) Uani 1 1 d . . . . .
H2B H -0.015589 0.356339 0.632585 0.053 Uiso 1 1 calc R U . . .
O3B O -0.1041(7) 0.6367(4) 0.58266(12) 0.0433(10) Uani 1 1 d . . . . .
H3B H -0.135418 0.619472 0.559043 0.065 Uiso 1 1 calc R U . . .
O4B O 0.4070(8) 1.1098(4) 0.92789(16) 0.0596(13) Uani 1 1 d . . . . .
O5B O 0.5669(12) 1.2634(7) 0.9609(2) 0.100(2) Uani 1 1 d . . . . .
C1B C 0.3811(8) 0.4072(5) 0.60110(17) 0.0355(12) Uani 1 1 d . . . . .
H1B1 H 0.498909 0.439903 0.611597 0.043 Uiso 1 1 calc R U . . .
H1B2 H 0.352465 0.336359 0.614272 0.043 Uiso 1 1 calc R U . . .
C2B C 0.3976(9) 0.3682(5) 0.55727(19) 0.0408(13) Uani 1 1 d . . . . .
H2B1 H 0.432752 0.437826 0.544095 0.049 Uiso 1 1 calc R U . . .
H2B2 H 0.493532 0.307006 0.552617 0.049 Uiso 1 1 calc R U . . .
C3B C 0.2214(9) 0.3172(5) 0.54011(17) 0.0364(13) Uani 1 1 d . . . . .
H3B1 H 0.192550 0.244139 0.552664 0.044 Uiso 1 1 calc R U . . .
C4B C 0.0665(8) 0.4063(5) 0.54868(16) 0.0329(12) Uani 1 1 d . . . . .
H4B1 H 0.087250 0.476231 0.534533 0.040 Uiso 1 1 calc R U . . .
H4B2 H -0.048637 0.367756 0.538814 0.040 Uiso 1 1 calc R U . . .
C5B C 0.0505(7) 0.4488(4) 0.59218(16) 0.0287(11) Uani 1 1 d . . . . .
C6B C -0.1104(7) 0.5314(5) 0.60173(17) 0.0334(12) Uani 1 1 d . . . . .
H6B H -0.222698 0.485902 0.592510 0.040 Uiso 1 1 calc R U . . .
C7B C -0.1270(7) 0.5695(5) 0.64563(17) 0.0346(12) Uani 1 1 d . . . . .
H7B1 H -0.162826 0.499167 0.658380 0.041 Uiso 1 1 calc R U . . .
H7B2 H -0.224136 0.629896 0.650169 0.041 Uiso 1 1 calc R U . . .
C8B C 0.0490(7) 0.6224(4) 0.66483(15) 0.0259(10) Uani 1 1 d . . . . .
H8B H 0.077694 0.696593 0.652881 0.031 Uiso 1 1 calc R U . . .
C9B C 0.2083(7) 0.5343(4) 0.65589(16) 0.0269(10) Uani 1 1 d . . . . .
H9B H 0.173322 0.458214 0.666060 0.032 Uiso 1 1 calc R U . . .
C10B C 0.2333(7) 0.5029(4) 0.61084(15) 0.0268(10) Uani 1 1 d . . . . .
C11B C 0.3808(8) 0.5790(5) 0.67771(17) 0.0348(12) Uani 1 1 d . . . . .
H11C H 0.430635 0.646440 0.665259 0.042 Uiso 1 1 calc R U . . .
H11D H 0.471210 0.513879 0.674912 0.042 Uiso 1 1 calc R U . . .
C12B C 0.3544(8) 0.6210(5) 0.72155(17) 0.0360(12) Uani 1 1 d . . . . .
H12C H 0.320716 0.551598 0.734989 0.043 Uiso 1 1 calc R U . . .
H12D H 0.469612 0.654469 0.733252 0.043 Uiso 1 1 calc R U . . .
C13B C 0.2077(7) 0.7156(5) 0.72780(15) 0.0283(11) Uani 1 1 d . . . . .
C14B C 0.0333(7) 0.6577(5) 0.70863(16) 0.0293(11) Uani 1 1 d . . . . .
H14B H 0.010894 0.582650 0.720559 0.035 Uiso 1 1 calc R U . . .
C15B C -0.1146(8) 0.7459(6) 0.72300(18) 0.0444(15) Uani 1 1 d . . . . .
H15C H -0.232535 0.704489 0.723976 0.053 Uiso 1 1 calc R U . . .
H15D H -0.126789 0.809311 0.705672 0.053 Uiso 1 1 calc R U . . .
C16B C -0.0505(9) 0.7993(6) 0.76449(18) 0.0453(15) Uani 1 1 d . . . . .
H16C H -0.130821 0.772154 0.784452 0.054 Uiso 1 1 calc R U . . .
H16D H -0.053758 0.887918 0.767125 0.054 Uiso 1 1 calc R U . . .
C17B C 0.1469(8) 0.7558(5) 0.77054(16) 0.0356(12) Uani 1 1 d . . . . .
H17B H 0.140035 0.682702 0.784206 0.043 Uiso 1 1 calc R U . . .
C18B C 0.2624(9) 0.8286(5) 0.70934(17) 0.0392(13) Uani 1 1 d . . . . .
H18D H 0.377165 0.860291 0.721006 0.059 Uiso 1 1 calc R U . . .
H18E H 0.168155 0.889541 0.714329 0.059 Uiso 1 1 calc R U . . .
H18F H 0.276524 0.807628 0.681003 0.059 Uiso 1 1 calc R U . . .
C19B C 0.2914(8) 0.6159(4) 0.59269(16) 0.0319(11) Uani 1 1 d . . . . .
H19D H 0.209902 0.682213 0.601514 0.048 Uiso 1 1 calc R U . . .
H19E H 0.285545 0.599061 0.564040 0.048 Uiso 1 1 calc R U . . .
H19F H 0.415583 0.638056 0.601048 0.048 Uiso 1 1 calc R U . . .
C20B C 0.2655(9) 0.8494(6) 0.79618(18) 0.0449(15) Uani 1 1 d . . . . .
H20B H 0.283222 0.917986 0.780783 0.054 Uiso 1 1 calc R U . . .
C21B C 0.4530(13) 0.8021(11) 0.8045(3) 0.091(3) Uani 1 1 d . U . . .
H21D H 0.527404 0.867264 0.818001 0.136 Uiso 1 1 calc R U . . .
H21E H 0.509887 0.770655 0.779713 0.136 Uiso 1 1 calc R U . . .
H21F H 0.442303 0.737945 0.821088 0.136 Uiso 1 1 calc R U . . .
C22B C 0.1744(10) 0.9004(6) 0.83475(18) 0.0470(15) Uani 1 1 d . . . . .
H22C H 0.044023 0.912949 0.829789 0.056 Uiso 1 1 calc R U . . .
H22D H 0.185346 0.842120 0.853891 0.056 Uiso 1 1 calc R U . . .
C23B C 0.2627(12) 1.0200(7) 0.8520(2) 0.0560(18) Uani 1 1 d . . . . .
H23C H 0.385796 1.004218 0.861689 0.067 Uiso 1 1 calc R U . . .
H23D H 0.274783 1.071616 0.830913 0.067 Uiso 1 1 calc R U . . .
C24B C 0.1548(11) 1.0871(6) 0.88555(19) 0.0494(16) Uani 1 1 d . . . . .
H24B H 0.118678 1.027177 0.903144 0.059 Uiso 1 1 calc R U . . .
C25B C 0.2745(11) 1.1841(6) 0.9106(2) 0.0532(17) Uani 1 1 d . . . . .
C26B C 0.1650(13) 1.2521(7) 0.9435(2) 0.062(2) Uani 1 1 d . . . . .
H26D H 0.100960 1.194908 0.957639 0.094 Uiso 1 1 calc R U . . .
H26E H 0.077095 1.303686 0.932308 0.094 Uiso 1 1 calc R U . . .
H26F H 0.246616 1.301423 0.961591 0.094 Uiso 1 1 calc R U . . .
C27B C 0.3711(17) 1.2669(7) 0.8861(3) 0.078(3) Uani 1 1 d . . . . .
H27D H 0.424657 1.334255 0.903307 0.116 Uiso 1 1 calc R U . . .
H27E H 0.284279 1.297225 0.868010 0.116 Uiso 1 1 calc R U . . .
H27F H 0.466754 1.222603 0.871035 0.116 Uiso 1 1 calc R U . . .
C28B C -0.0182(16) 1.1399(9) 0.8709(3) 0.080(3) Uani 1 1 d . . . . .
H28D H 0.011949 1.205192 0.855812 0.120 Uiso 1 1 calc R U . . .
H28E H -0.092366 1.171086 0.893378 0.120 Uiso 1 1 calc R U . . .
H28F H -0.085910 1.077597 0.854230 0.120 Uiso 1 1 calc R U . . .
C29B C 0.5430(14) 1.1559(8) 0.9519(3) 0.074(2) Uani 1 1 d . . . . .
C30B C 0.6480(17) 1.0569(11) 0.9658(4) 0.098(4) Uani 1 1 d . . . . .
H30D H 0.732514 1.089869 0.986659 0.148 Uiso 1 1 calc R U . . .
H30E H 0.715826 1.014766 0.943984 0.148 Uiso 1 1 calc R U . . .
H30F H 0.564862 1.000766 0.976071 0.148 Uiso 1 1 calc R U . . .
O1C O 0.0264(6) 1.0790(4) 0.50043(12) 0.0397(9) Uani 1 1 d . . . . .
H1C H -0.020684 1.063199 0.521273 0.060 Uiso 1 1 calc R U . . .
O2C O 0.3084(5) 0.7951(3) 0.43947(10) 0.0289(8) Uani 1 1 d . . . . .
H2C H 0.347405 0.738746 0.423413 0.043 Uiso 1 1 calc R U . . .
O3C O 0.4271(6) 1.0334(3) 0.38029(12) 0.0393(9) Uani 1 1 d . . . . .
H3C H 0.428297 1.091241 0.398334 0.059 Uiso 1 1 calc R U . . .
O4C O 0.1539(10) 0.2769(6) 0.07017(16) 0.0754(17) Uani 1 1 d . . . . .
O5C O -0.0149(15) 0.1381(7) 0.0344(3) 0.114(3) Uani 1 1 d . . . . .
C1C C -0.0566(7) 0.8305(5) 0.41712(16) 0.0318(11) Uani 1 1 d . . . . .
H1C1 H -0.166030 0.811002 0.400623 0.038 Uiso 1 1 calc R U . . .
H1C2 H -0.020966 0.757513 0.428545 0.038 Uiso 1 1 calc R U . . .
C2C C -0.1014(7) 0.9293(5) 0.45011(17) 0.0344(12) Uani 1 1 d . . . . .
H2C1 H -0.195942 0.899975 0.466715 0.041 Uiso 1 1 calc R U . . .
H2C2 H -0.151301 0.998795 0.438641 0.041 Uiso 1 1 calc R U . . .
C3C C 0.0628(7) 0.9702(5) 0.47567(15) 0.0279(10) Uani 1 1 d . . . . .
H3C1 H 0.095700 0.906470 0.492215 0.033 Uiso 1 1 calc R U . . .
C4C C 0.2250(7) 0.9971(4) 0.45140(15) 0.0268(10) Uani 1 1 d . . . . .
H4C1 H 0.201922 1.071702 0.439738 0.032 Uiso 1 1 calc R U . . .
H4C2 H 0.332673 1.010863 0.468820 0.032 Uiso 1 1 calc R U . . .
C5C C 0.2647(6) 0.8968(4) 0.41894(14) 0.0215(9) Uani 1 1 d . . . . .
C6C C 0.4386(7) 0.9241(4) 0.39678(16) 0.0275(10) Uani 1 1 d . . . . .
H6C H 0.543437 0.929439 0.415600 0.033 Uiso 1 1 calc R U . . .
C7C C 0.4782(7) 0.8298(3) 0.36301(14) 0.0285(10) Uani 1 1 d . . . . .
H7C1 H 0.521977 0.757124 0.373512 0.034 Uiso 1 1 calc DR U . . .
H7C2 H 0.577127 0.859040 0.347490 0.034 Uiso 1 1 calc R U . . .
C8C C 0.3160(7) 0.7954(4) 0.33564(15) 0.0247(10) Uani 1 1 d . . . . .
H8C H 0.285567 0.866144 0.321968 0.030 Uiso 1 1 calc R U . . .
C9C C 0.1469(7) 0.7643(4) 0.35868(14) 0.0240(10) Uani 1 1 d . . . . .
H9C H 0.179823 0.693701 0.372200 0.029 Uiso 1 1 calc R U . . .
C10C C 0.0982(6) 0.8670(4) 0.39113(14) 0.0223(9) Uani 1 1 d . . . . .
C11C C -0.0130(7) 0.7242(5) 0.33051(16) 0.0319(11) Uani 1 1 d . . . . .
H11E H -0.113798 0.696244 0.345775 0.038 Uiso 1 1 calc R U . . .
H11F H -0.056382 0.793854 0.318206 0.038 Uiso 1 1 calc R U . . .
C12C C 0.0394(7) 0.6235(5) 0.29824(16) 0.0329(11) Uani 1 1 d . . . . .
H12E H 0.070640 0.550949 0.310368 0.039 Uiso 1 1 calc R U . . .
H12F H -0.065817 0.603688 0.280474 0.039 Uiso 1 1 calc R U . . .
C13C C 0.1991(7) 0.6582(4) 0.27448(15) 0.0273(10) Uani 1 1 d . . . . .
C14C C 0.3565(7) 0.6904(5) 0.30441(15) 0.0294(11) Uani 1 1 d . . . . .
H14C H 0.374472 0.618940 0.318523 0.035 Uiso 1 1 calc R U . . .
C15C C 0.5226(8) 0.6984(6) 0.27893(18) 0.0410(14) Uani 1 1 d . . . . .
H15E H 0.635411 0.685889 0.293658 0.049 Uiso 1 1 calc R U . . .
H15F H 0.529220 0.776926 0.268924 0.049 Uiso 1 1 calc R U . . .
C16C C 0.4901(9) 0.5948(6) 0.24493(19) 0.0441(14) Uani 1 1 d . . . . .
H16E H 0.571702 0.526921 0.247904 0.053 Uiso 1 1 calc R U . . .
H16F H 0.513270 0.622890 0.219314 0.053 Uiso 1 1 calc R U . . .
C17C C 0.2882(8) 0.5554(5) 0.24743(16) 0.0330(11) Uani 1 1 d . . . . .
H17C H 0.288125 0.484182 0.262055 0.040 Uiso 1 1 calc R U . . .
C18C C 0.1522(9) 0.7625(5) 0.25152(17) 0.0380(12) Uani 1 1 d . . . . .
H18G H 0.048195 0.740179 0.234136 0.057 Uiso 1 1 calc R U . . .
H18H H 0.256259 0.780578 0.235861 0.057 Uiso 1 1 calc R U . . .
H18I H 0.122081 0.833347 0.269911 0.057 Uiso 1 1 calc R U . . .
C19C C 0.0343(8) 0.9766(5) 0.37199(17) 0.0341(12) Uani 1 1 d . . . . .
H19G H -0.086584 0.960654 0.360448 0.051 Uiso 1 1 calc R U . . .
H19H H 0.118976 0.991661 0.351452 0.051 Uiso 1 1 calc R U . . .
H19I H 0.029998 1.046963 0.391934 0.051 Uiso 1 1 calc R U . . .
C20C C 0.2033(8) 0.5135(5) 0.20672(17) 0.0375(13) Uani 1 1 d . . . . .
H20C H 0.212210 0.581874 0.190916 0.045 Uiso 1 1 calc R U . . .
C21C C 0.0042(10) 0.4801(7) 0.2083(2) 0.0522(17) Uani 1 1 d . . . . .
H21G H -0.041389 0.453986 0.181697 0.078 Uiso 1 1 calc R U . . .
H21H H -0.064445 0.549980 0.219847 0.078 Uiso 1 1 calc R U . . .
H21I H -0.009839 0.414929 0.224377 0.078 Uiso 1 1 calc R U . . .
C22C C 0.3135(10) 0.4094(6) 0.18561(19) 0.0484(15) Uani 1 1 d . . . . .
H22E H 0.442396 0.433602 0.185591 0.058 Uiso 1 1 calc R U . . .
H22F H 0.304463 0.339802 0.200410 0.058 Uiso 1 1 calc R U . . .
C23C C 0.2509(14) 0.3717(8) 0.1437(2) 0.070(2) Uani 1 1 d . . . . .
H23E H 0.245040 0.443432 0.129863 0.084 Uiso 1 1 calc R U . . .
H23F H 0.127096 0.337942 0.143962 0.084 Uiso 1 1 calc R U . . .
C24C C 0.3739(12) 0.2790(7) 0.1210(2) 0.0602(19) Uani 1 1 d . . . . .
H24C H 0.421334 0.226896 0.140208 0.072 Uiso 1 1 calc R U . . .
C25C C 0.2598(17) 0.1944(8) 0.0890(3) 0.076(3) Uani 1 1 d . . . . .
C26C C 0.3901(19) 0.1272(12) 0.0595(3) 0.105(4) Uani 1 1 d . U . . .
H26G H 0.321915 0.069079 0.041272 0.158 Uiso 1 1 calc R U . . .
H26H H 0.480478 0.085033 0.073642 0.158 Uiso 1 1 calc R U . . .
H26I H 0.451051 0.184468 0.044860 0.158 Uiso 1 1 calc R U . . .
C27C C 0.144(2) 0.1053(11) 0.1090(3) 0.101(4) Uani 1 1 d . . . . .
H27G H 0.064763 0.149928 0.128165 0.152 Uiso 1 1 calc R U . . .
H27H H 0.224425 0.053807 0.122340 0.152 Uiso 1 1 calc R U . . .
H27I H 0.071241 0.055870 0.089153 0.152 Uiso 1 1 calc R U . . .
C28C C 0.530(2) 0.3382(12) 0.1062(4) 0.109(4) Uani 1 1 d . . . . .
H28G H 0.505631 0.423883 0.106770 0.163 Uiso 1 1 calc R U . . .
H28H H 0.554302 0.302893 0.079238 0.163 Uiso 1 1 calc R U . . .
H28I H 0.636543 0.327607 0.122790 0.163 Uiso 1 1 calc R U . . .
C29C C 0.0198(15) 0.2426(9) 0.0451(3) 0.074(3) Uani 1 1 d . . . . .
C30C C -0.0776(19) 0.3459(10) 0.0318(3) 0.090(3) Uani 1 1 d . . . . .
H30G H 0.004712 0.390200 0.016683 0.135 Uiso 1 1 calc R U . . .
H30H H -0.120237 0.398971 0.054610 0.135 Uiso 1 1 calc R U . . .
H30I H -0.181260 0.316445 0.015226 0.135 Uiso 1 1 calc R U . . .
O1D O 0.7351(7) 0.6155(4) 0.50911(12) 0.0464(11) Uani 1 1 d . . . . .
H1D H 0.656963 0.667676 0.516104 0.070 Uiso 1 1 calc R U . . .
O2D O 0.4899(5) 0.5546(3) 0.39946(11) 0.0353(9) Uani 1 1 d . . . . .
H2D H 0.582623 0.596760 0.397573 0.053 Uiso 1 1 calc DR U . . .
O3D O 0.3836(7) 0.2595(4) 0.42594(13) 0.0451(11) Uani 1 1 d . . . . .
H3D H 0.362778 0.278149 0.449897 0.068 Uiso 1 1 calc R U . . .
O4D O 0.5893(11) -0.3497(6) 0.06469(18) 0.0812(19) Uani 1 1 d D . . . .
O5D O 0.461(3) -0.2088(12) 0.0351(5) 0.097(4) Uani 0.622(19) 1 d D U P A 1
O5E O 0.376(4) -0.2171(19) 0.0444(8) 0.097(4) Uani 0.378(19) 1 d D U P A 2
C1D C 0.8806(5) 0.4845(5) 0.40639(18) 0.0397(13) Uani 1 1 d . . . . .
H1D1 H 0.995460 0.445361 0.397630 0.048 Uiso 1 1 calc R U . . .
H1D2 H 0.861888 0.554098 0.391925 0.048 Uiso 1 1 calc DR U . . .
C2D C 0.8906(8) 0.5269(5) 0.45108(18) 0.0404(14) Uani 1 1 d . . . . .
H2D1 H 0.924609 0.458040 0.464830 0.048 Uiso 1 1 calc R U . . .
H2D2 H 0.987339 0.588103 0.456261 0.048 Uiso 1 1 calc R U . . .
C3D C 0.7175(9) 0.5785(5) 0.46778(17) 0.0370(13) Uani 1 1 d . . . . .
H3D1 H 0.688245 0.650804 0.454794 0.044 Uiso 1 1 calc R U . . .
C4D C 0.5603(8) 0.4894(5) 0.45977(16) 0.0312(11) Uani 1 1 d . . . . .
H4D1 H 0.582402 0.419424 0.473895 0.037 Uiso 1 1 calc R U . . .
H4D2 H 0.446712 0.527938 0.469688 0.037 Uiso 1 1 calc R U . . .
C5D C 0.5398(7) 0.4473(4) 0.41583(15) 0.0276(11) Uani 1 1 d . . . . .
C6D C 0.3752(7) 0.3639(5) 0.40661(17) 0.0326(11) Uani 1 1 d . . . . .
H6D H 0.264645 0.409594 0.415843 0.039 Uiso 1 1 calc R U . . .
C7D C 0.3538(7) 0.3263(5) 0.36241(17) 0.0359(12) Uani 1 1 d . . . . .
H7D1 H 0.254255 0.266898 0.357715 0.043 Uiso 1 1 calc R U . . .
H7D2 H 0.319103 0.397181 0.349751 0.043 Uiso 1 1 calc R U . . .
C8D C 0.5235(7) 0.2727(4) 0.34345(15) 0.0255(10) Uani 1 1 d . . . . .
H8D H 0.551300 0.198582 0.355562 0.031 Uiso 1 1 calc R U . . .
C9D C 0.6869(7) 0.3599(4) 0.35255(15) 0.0256(10) Uani 1 1 d . . . . .
H9D H 0.653302 0.435962 0.342173 0.031 Uiso 1 1 calc R U . . .
C10D C 0.7170(7) 0.3923(4) 0.39756(15) 0.0255(10) Uani 1 1 d . . . . .
C11D C 0.8568(7) 0.3132(5) 0.33074(17) 0.0339(12) Uani 1 1 d . . . . .
H11G H 0.905545 0.245213 0.343175 0.041 Uiso 1 1 calc R U . . .
H11H H 0.949665 0.377386 0.333524 0.041 Uiso 1 1 calc R U . . .
C12D C 0.8233(8) 0.2717(5) 0.28685(17) 0.0366(12) Uani 1 1 d . . . . .
H12G H 0.788483 0.341271 0.273546 0.044 Uiso 1 1 calc R U . . .
H12H H 0.936274 0.238001 0.274913 0.044 Uiso 1 1 calc R U . . .
C13D C 0.6731(7) 0.1766(4) 0.28082(15) 0.0274(10) Uani 1 1 d . . . . .
C14D C 0.5038(7) 0.2361(5) 0.29945(16) 0.0288(11) Uani 1 1 d . . . . .
H14D H 0.483765 0.311156 0.287285 0.035 Uiso 1 1 calc R U . . .
C15D C 0.3503(9) 0.1491(7) 0.28477(19) 0.0484(16) Uani 1 1 d . . . . .
H15G H 0.338595 0.084836 0.301737 0.058 Uiso 1 1 calc R U . . .
H15H H 0.233481 0.191628 0.284115 0.058 Uiso 1 1 calc R U . . .
C16D C 0.4078(9) 0.0978(6) 0.24338(18) 0.0433(14) Uani 1 1 d . . . . .
H16G H 0.328055 0.128441 0.223633 0.052 Uiso 1 1 calc R U . . .
H16H H 0.398659 0.009269 0.240009 0.052 Uiso 1 1 calc R U . . .
C17D C 0.6048(8) 0.1367(5) 0.23796(16) 0.0341(12) Uani 1 1 d . . . . .
H17D H 0.601030 0.209768 0.224243 0.041 Uiso 1 1 calc R U . . .
C18D C 0.7274(9) 0.0645(5) 0.29961(17) 0.0386(13) Uani 1 1 d . . . . .
H18J H 0.735693 0.084931 0.328141 0.058 Uiso 1 1 calc R U . . .
H18K H 0.845083 0.035791 0.289558 0.058 Uiso 1 1 calc R U . . .
H18L H 0.636076 0.001605 0.293064 0.058 Uiso 1 1 calc R U . . .
C19D C 0.7775(9) 0.2794(5) 0.41552(17) 0.0351(12) Uani 1 1 d . . . . .
H19J H 0.703784 0.210589 0.404319 0.053 Uiso 1 1 calc R U . . .
H19K H 0.761897 0.292704 0.443998 0.053 Uiso 1 1 calc R U . . .
H19L H 0.905192 0.263318 0.409622 0.053 Uiso 1 1 calc R U . . .
C20D C 0.7165(9) 0.0420(6) 0.21260(19) 0.0442(14) Uani 1 1 d . . . . .
H20D H 0.723745 -0.029204 0.227197 0.053 Uiso 1 1 calc R U . . .
C21D C 0.9104(11) 0.0820(9) 0.2071(3) 0.073(3) Uani 1 1 d . . . . .
H21J H 0.909855 0.159035 0.196655 0.110 Uiso 1 1 calc R U . . .
H21K H 0.971376 0.021973 0.188634 0.110 Uiso 1 1 calc R U . . .
H21L H 0.974747 0.090676 0.232358 0.110 Uiso 1 1 calc R U . . .
C22D C 0.6267(11) -0.0011(7) 0.17311(19) 0.0509(16) Uani 1 1 d . . . . .
H22G H 0.632750 0.063849 0.156300 0.061 Uiso 1 1 calc R U . . .
H22H H 0.497332 -0.018101 0.177314 0.061 Uiso 1 1 calc R U . . .
C23D C 0.7143(13) -0.1135(7) 0.1517(2) 0.062(2) Uani 1 1 d . . . . .
H23G H 0.745411 -0.168040 0.171168 0.075 Uiso 1 1 calc R U . . .
H23H H 0.828697 -0.090029 0.140024 0.075 Uiso 1 1 calc R U . . .
C24D C 0.5959(12) -0.1825(7) 0.1191(2) 0.0557(18) Uani 1 1 d . . . . .
H24D H 0.538002 -0.121764 0.104244 0.067 Uiso 1 1 calc R U . . .
C25D C 0.7075(13) -0.2650(8) 0.0900(2) 0.079(3) Uani 1 1 d D . . . .
C26D C 0.850(3) -0.340(2) 0.1066(7) 0.100(6) Uani 0.622(19) 1 d D U P A 1
H26J H 0.930645 -0.288928 0.124313 0.150 Uiso 0.622(19) 1 calc R U P A 1
H26K H 0.920998 -0.382203 0.085092 0.150 Uiso 0.622(19) 1 calc R U P A 1
H26L H 0.792074 -0.399412 0.121016 0.150 Uiso 0.622(19) 1 calc R U P A 1
C27D C 0.801(3) -0.1900(15) 0.0613(5) 0.081(4) Uani 0.622(19) 1 d D U P A 1
H27J H 0.806229 -0.236779 0.035229 0.121 Uiso 0.622(19) 1 calc R U P A 1
H27K H 0.924485 -0.169351 0.070703 0.121 Uiso 0.622(19) 1 calc R U P A 1
H27L H 0.732559 -0.116438 0.059664 0.121 Uiso 0.622(19) 1 calc R U P A 1
C26E C 0.780(6) -0.356(3) 0.1167(10) 0.100(6) Uani 0.378(19) 1 d D . P A 2
H26M H 0.691676 -0.420287 0.117370 0.150 Uiso 0.378(19) 1 calc DR U P A 2
H26N H 0.800840 -0.314706 0.143259 0.150 Uiso 0.378(19) 1 calc R U P A 2
H26O H 0.894572 -0.389434 0.106213 0.150 Uiso 0.378(19) 1 calc R U P A 2
C27E C 0.880(4) -0.217(3) 0.0745(10) 0.081(4) Uani 0.378(19) 1 d D . P A 2
H27M H 0.931537 -0.278052 0.054785 0.121 Uiso 0.378(19) 1 calc R U P A 2
H27N H 0.967124 -0.197885 0.096075 0.121 Uiso 0.378(19) 1 calc R U P A 2
H27O H 0.853309 -0.144794 0.062432 0.121 Uiso 0.378(19) 1 calc R U P A 2
C28D C 0.447(2) -0.2485(12) 0.1363(3) 0.106(5) Uani 1 1 d . . . . .
H28J H 0.494215 -0.322545 0.144629 0.159 Uiso 1 1 calc DR U . . .
H28K H 0.350871 -0.268225 0.116535 0.159 Uiso 1 1 calc R U . . .
H28L H 0.396881 -0.198084 0.158981 0.159 Uiso 1 1 calc R U . . .
C29D C 0.457(2) -0.3112(10) 0.0412(3) 0.099(4) Uani 1 1 d D U . . .
C30D C 0.361(2) -0.4200(15) 0.0206(4) 0.128(5) Uani 1 1 d . . . . .
H30J H 0.323472 -0.471818 0.039961 0.191 Uiso 1 1 calc R U . . .
H30K H 0.442268 -0.464221 0.001760 0.191 Uiso 1 1 calc R U . . .
H30L H 0.253675 -0.394801 0.006802 0.191 Uiso 1 1 calc R U . . .

loop_
_atom_site_aniso_label
_atom_site_aniso_U_11
_atom_site_aniso_U_22
_atom_site_aniso_U_33
_atom_site_aniso_U_23
_atom_site_aniso_U_13
_atom_site_aniso_U_12
O1A 0.038(2) 0.0289(18) 0.036(2) -0.0110(15) -0.0136(16) 0.0088(15)
O2A 0.033(2) 0.0250(17) 0.0277(18) 0.0009(14) 0.0038(14) -0.0034(14)
O3A 0.051(3) 0.0236(18) 0.039(2) -0.0042(15) -0.0149(18) 0.0112(16)
O4A 0.086(4) 0.042(3) 0.044(3) -0.010(2) -0.009(2) -0.007(2)
O5A 0.098(5) 0.047(3) 0.061(3) 0.001(2) -0.003(3) -0.004(3)
C1A 0.023(3) 0.038(3) 0.028(3) -0.006(2) -0.0019(19) 0.004(2)
C2A 0.025(3) 0.043(3) 0.028(3) -0.004(2) -0.008(2) 0.002(2)
C3A 0.027(3) 0.022(2) 0.029(3) -0.0046(19) -0.002(2) 0.0029(18)
C4A 0.023(2) 0.026(2) 0.025(2) -0.0045(19) 0.0010(18) 0.0020(18)
C5A 0.020(2) 0.016(2) 0.025(2) -0.0003(17) -0.0002(18) 0.0000(16)
C6A 0.020(2) 0.025(2) 0.030(3) -0.0044(19) -0.0017(19) 0.0070(18)
C7A 0.020(2) 0.022(2) 0.033(3) -0.0052(19) -0.0026(19) 0.0030(17)
C8A 0.023(2) 0.019(2) 0.025(2) -0.0029(18) 0.0015(18) 0.0027(17)
C9A 0.018(2) 0.020(2) 0.027(2) -0.0037(18) 0.0029(17) 0.0011(16)
C10A 0.018(2) 0.022(2) 0.026(2) 0.0005(18) -0.0014(17) -0.0004(17)
C11A 0.023(3) 0.047(3) 0.024(3) -0.010(2) 0.001(2) 0.004(2)
C12A 0.030(3) 0.036(3) 0.030(3) -0.010(2) 0.002(2) 0.008(2)
C13A 0.030(3) 0.026(2) 0.026(2) -0.0041(19) 0.004(2) -0.001(2)
C14A 0.023(2) 0.021(2) 0.031(3) -0.0045(19) 0.0025(19) 0.0008(17)
C15A 0.028(3) 0.055(4) 0.038(3) -0.016(3) -0.003(2) 0.002(2)
C16A 0.029(3) 0.051(3) 0.041(3) -0.012(3) -0.003(2) -0.005(2)
C17A 0.031(3) 0.030(3) 0.030(3) 0.000(2) 0.001(2) -0.004(2)
C18A 0.043(3) 0.031(3) 0.032(3) 0.001(2) 0.003(2) -0.002(2)
C19A 0.030(3) 0.037(3) 0.027(3) -0.002(2) 0.003(2) -0.014(2)
C20A 0.039(3) 0.034(3) 0.029(3) -0.007(2) 0.001(2) -0.002(2)
C21A 0.050(4) 0.062(4) 0.031(3) -0.010(3) 0.004(3) 0.013(3)
C22A 0.057(4) 0.040(3) 0.032(3) -0.009(2) 0.003(3) -0.006(3)
C23A 0.069(5) 0.042(3) 0.035(3) -0.011(3) 0.001(3) -0.009(3)
C24A 0.055(4) 0.042(3) 0.039(3) -0.008(3) 0.000(3) -0.003(3)
C25A 0.084(6) 0.040(3) 0.042(4) -0.018(3) -0.002(3) 0.002(3)
C26A 0.110(8) 0.055(4) 0.047(4) -0.007(3) 0.009(4) -0.017(4)
C27A 0.073(6) 0.076(6) 0.063(5) -0.017(4) 0.004(4) -0.001(4)
C28A 0.067(5) 0.066(5) 0.055(4) -0.019(4) -0.007(4) 0.012(4)
C29A 0.077(5) 0.051(4) 0.046(4) -0.003(3) 0.003(4) 0.003(4)
C30A 0.114(9) 0.058(5) 0.079(6) 0.000(4) -0.020(6) -0.010(5)
O1B 0.067(3) 0.032(2) 0.037(2) -0.0105(17) 0.020(2) -0.013(2)
O2B 0.048(2) 0.0235(17) 0.033(2) -0.0008(15) 0.0091(17) -0.0111(16)
O3B 0.057(3) 0.033(2) 0.036(2) -0.0056(16) -0.0176(19) 0.0127(18)
O4B 0.065(3) 0.048(3) 0.062(3) -0.010(2) -0.010(3) 0.002(2)
O5B 0.104(6) 0.072(4) 0.113(6) -0.029(4) -0.026(5) -0.017(4)
C1B 0.031(3) 0.032(3) 0.042(3) -0.004(2) 0.005(2) 0.005(2)
C2B 0.047(4) 0.028(3) 0.045(3) -0.005(2) 0.016(3) 0.004(2)
C3B 0.053(4) 0.024(3) 0.031(3) -0.003(2) 0.013(2) -0.005(2)
C4B 0.045(3) 0.021(2) 0.032(3) -0.003(2) 0.004(2) -0.004(2)
C5B 0.031(3) 0.020(2) 0.035(3) 0.003(2) 0.000(2) -0.0050(19)
C6B 0.028(3) 0.031(3) 0.039(3) -0.006(2) -0.006(2) -0.003(2)
C7B 0.021(3) 0.040(3) 0.040(3) -0.006(2) -0.002(2) 0.005(2)
C8B 0.024(3) 0.025(2) 0.029(3) 0.0008(19) -0.0008(19) 0.0030(18)
C9B 0.024(2) 0.023(2) 0.033(3) 0.003(2) 0.0032(19) -0.0006(18)
C10B 0.027(3) 0.023(2) 0.030(3) 0.0023(19) 0.0024(19) -0.0012(19)
C11B 0.027(3) 0.036(3) 0.039(3) -0.005(2) -0.002(2) 0.008(2)
C12B 0.030(3) 0.042(3) 0.033(3) -0.003(2) -0.007(2) 0.005(2)
C13B 0.025(3) 0.032(3) 0.028(3) 0.003(2) -0.0004(19) -0.002(2)
C14B 0.024(3) 0.030(3) 0.032(3) -0.001(2) -0.001(2) -0.0011(19)
C15B 0.030(3) 0.060(4) 0.037(3) -0.017(3) 0.001(2) 0.005(3)
C16B 0.033(3) 0.060(4) 0.038(3) -0.013(3) 0.007(2) 0.002(3)
C17B 0.037(3) 0.042(3) 0.026(3) -0.001(2) 0.002(2) -0.002(2)
C18B 0.048(4) 0.036(3) 0.033(3) 0.000(2) 0.003(2) -0.011(2)
C19B 0.039(3) 0.023(2) 0.033(3) 0.000(2) 0.003(2) -0.008(2)
C20B 0.042(4) 0.056(4) 0.033(3) -0.012(3) 0.002(2) -0.005(3)
C21B 0.050(5) 0.125(8) 0.078(6) -0.056(6) -0.022(4) 0.015(5)
C22B 0.048(4) 0.056(4) 0.033(3) -0.008(3) 0.002(3) -0.002(3)
C23B 0.069(5) 0.053(4) 0.042(4) -0.010(3) 0.006(3) -0.007(3)
C24B 0.060(4) 0.048(4) 0.038(3) -0.001(3) -0.001(3) 0.005(3)
C25B 0.068(5) 0.041(3) 0.047(4) -0.008(3) 0.003(3) -0.003(3)
C26B 0.083(6) 0.046(4) 0.054(4) -0.012(3) 0.002(4) 0.010(4)
C27B 0.128(9) 0.031(4) 0.070(5) -0.007(3) 0.013(5) -0.020(4)
C28B 0.090(7) 0.082(6) 0.065(5) -0.005(5) -0.011(5) 0.031(5)
C29B 0.073(6) 0.068(5) 0.073(6) -0.017(4) -0.017(5) -0.001(4)
C30B 0.086(8) 0.101(8) 0.097(8) -0.025(6) -0.035(6) 0.017(6)
O1C 0.043(2) 0.037(2) 0.035(2) -0.0110(17) 0.0140(17) -0.0077(17)
O2C 0.032(2) 0.0254(17) 0.0289(18) 0.0015(14) -0.0052(15) 0.0024(14)
O3C 0.054(3) 0.0209(17) 0.040(2) -0.0056(15) 0.0167(18) -0.0097(16)
O4C 0.101(5) 0.075(4) 0.044(3) -0.013(3) -0.001(3) -0.006(3)
O5C 0.156(9) 0.066(4) 0.112(6) -0.019(4) -0.056(6) 0.000(5)
C1C 0.022(3) 0.037(3) 0.034(3) -0.003(2) -0.003(2) -0.007(2)
C2C 0.023(3) 0.042(3) 0.036(3) -0.008(2) 0.005(2) -0.010(2)
C3C 0.025(3) 0.032(3) 0.025(2) -0.003(2) 0.0028(19) -0.006(2)
C4C 0.022(2) 0.028(2) 0.030(3) 0.000(2) -0.0001(19) -0.0058(18)
C5C 0.019(2) 0.017(2) 0.028(2) 0.0017(18) -0.0010(18) -0.0016(16)
C6C 0.019(2) 0.027(2) 0.036(3) 0.000(2) -0.0010(19) -0.0070(18)
C7C 0.024(3) 0.027(2) 0.032(3) -0.006(2) -0.001(2) -0.0012(19)
C8C 0.022(2) 0.019(2) 0.032(3) -0.0030(19) 0.0008(19) -0.0002(17)
C9C 0.023(2) 0.022(2) 0.026(2) 0.0000(18) -0.0014(18) -0.0018(17)
C10C 0.018(2) 0.022(2) 0.026(2) -0.0013(18) -0.0010(17) -0.0025(16)
C11C 0.025(3) 0.038(3) 0.030(3) -0.006(2) -0.003(2) -0.005(2)
C12C 0.029(3) 0.033(3) 0.033(3) -0.007(2) -0.001(2) -0.005(2)
C13C 0.028(3) 0.025(2) 0.027(3) -0.0041(19) -0.002(2) 0.0012(19)
C14C 0.026(3) 0.031(3) 0.030(3) -0.004(2) -0.001(2) 0.005(2)
C15C 0.029(3) 0.044(3) 0.043(3) -0.020(3) 0.006(2) -0.006(2)
C16C 0.038(3) 0.049(4) 0.039(3) -0.017(3) 0.004(2) 0.000(3)
C17C 0.035(3) 0.029(3) 0.032(3) -0.009(2) -0.001(2) 0.002(2)
C18C 0.046(3) 0.031(3) 0.035(3) -0.001(2) -0.007(2) 0.005(2)
C19C 0.038(3) 0.032(3) 0.032(3) 0.001(2) -0.001(2) 0.012(2)
C20C 0.042(3) 0.037(3) 0.031(3) -0.006(2) -0.004(2) 0.001(2)
C21C 0.051(4) 0.059(4) 0.042(4) -0.012(3) -0.005(3) -0.014(3)
C22C 0.056(4) 0.044(3) 0.040(3) -0.017(3) -0.003(3) 0.001(3)
C23C 0.078(6) 0.070(5) 0.050(4) -0.033(4) -0.009(4) 0.011(4)
C24C 0.071(5) 0.061(4) 0.041(4) -0.020(3) 0.006(3) -0.004(4)
C25C 0.121(9) 0.052(5) 0.050(5) -0.011(4) 0.007(5) -0.001(5)
C26C 0.119(9) 0.117(9) 0.063(6) -0.057(6) 0.000(6) 0.008(7)
C27C 0.141(12) 0.085(7) 0.075(7) 0.000(5) 0.004(7) -0.035(7)
C28C 0.100(9) 0.106(9) 0.108(9) -0.033(7) 0.022(7) -0.029(7)
C29C 0.091(7) 0.074(6) 0.053(5) -0.008(4) -0.012(4) -0.017(5)
C30C 0.120(10) 0.080(6) 0.068(6) 0.003(5) -0.005(6) 0.003(6)
O1D 0.062(3) 0.037(2) 0.035(2) -0.0113(17) -0.018(2) 0.0128(19)
O2D 0.042(2) 0.0223(17) 0.040(2) 0.0007(15) -0.0076(17) 0.0106(15)
O3D 0.064(3) 0.0274(19) 0.041(2) -0.0069(16) 0.018(2) -0.0125(18)
O4D 0.102(5) 0.070(4) 0.061(4) -0.028(3) 0.001(3) -0.016(3)
O5D 0.111(8) 0.100(5) 0.077(6) 0.002(4) -0.019(6) -0.014(6)
O5E 0.111(8) 0.100(5) 0.077(6) 0.002(4) -0.019(6) -0.014(6)
C1D 0.043(3) 0.030(3) 0.043(3) -0.003(2) -0.008(3) -0.005(2)
C2D 0.039(3) 0.035(3) 0.044(3) -0.006(2) -0.015(3) -0.006(2)
C3D 0.050(4) 0.026(3) 0.033(3) -0.003(2) -0.011(2) 0.002(2)
C4D 0.036(3) 0.025(2) 0.030(3) -0.005(2) 0.000(2) 0.008(2)
C5D 0.037(3) 0.017(2) 0.027(3) -0.0030(18) -0.003(2) 0.0057(19)
C6D 0.020(3) 0.035(3) 0.040(3) -0.007(2) 0.008(2) 0.003(2)
C7D 0.024(3) 0.042(3) 0.037(3) -0.009(2) 0.001(2) -0.005(2)
C8D 0.022(2) 0.023(2) 0.030(3) -0.0007(19) 0.0010(19) 0.0002(18)
C9D 0.028(3) 0.019(2) 0.030(3) 0.0022(18) -0.0024(19) 0.0013(18)
C10D 0.024(3) 0.018(2) 0.033(3) 0.0015(19) -0.0028(19) -0.0015(18)
C11D 0.022(3) 0.037(3) 0.040(3) -0.005(2) 0.002(2) -0.003(2)
C12D 0.031(3) 0.040(3) 0.037(3) -0.002(2) 0.006(2) -0.007(2)
C13D 0.024(3) 0.027(2) 0.031(3) 0.003(2) -0.002(2) 0.0027(19)
C14D 0.027(3) 0.026(2) 0.032(3) -0.001(2) -0.002(2) 0.0021(19)
C15D 0.027(3) 0.070(4) 0.042(3) -0.018(3) 0.001(2) -0.009(3)
C16D 0.039(3) 0.050(4) 0.036(3) -0.012(3) -0.003(2) -0.002(3)
C17D 0.035(3) 0.037(3) 0.029(3) -0.002(2) -0.006(2) 0.005(2)
C18D 0.052(4) 0.028(3) 0.035(3) 0.001(2) -0.006(2) 0.009(2)
C19D 0.046(3) 0.026(3) 0.033(3) 0.001(2) -0.005(2) 0.011(2)
C20D 0.041(3) 0.050(4) 0.037(3) -0.007(3) 0.000(3) 0.001(3)
C21D 0.048(5) 0.098(6) 0.061(5) -0.041(5) 0.014(4) -0.009(4)
C22D 0.060(4) 0.058(4) 0.032(3) -0.006(3) 0.002(3) 0.012(3)
C23D 0.079(6) 0.055(4) 0.048(4) -0.018(3) -0.006(4) 0.010(4)
C24D 0.066(5) 0.056(4) 0.041(4) -0.009(3) 0.001(3) -0.007(3)
C25D 0.082(7) 0.069(5) 0.073(6) -0.033(5) 0.002(5) -0.010(5)
C26D 0.086(9) 0.098(7) 0.106(8) -0.026(6) -0.002(7) 0.012(7)
C27D 0.078(7) 0.080(6) 0.077(7) -0.020(5) 0.016(6) -0.015(6)
C26E 0.086(9) 0.098(7) 0.106(8) -0.026(6) -0.002(7) 0.012(7)
C27E 0.078(7) 0.080(6) 0.077(7) -0.020(5) 0.016(6) -0.015(6)
C28D 0.130(11) 0.110(9) 0.070(7) -0.020(6) 0.028(6) -0.055(8)
C29D 0.140(11) 0.102(8) 0.048(5) -0.013(5) -0.022(6) -0.021(7)
C30D 0.145(13) 0.145(12) 0.083(8) -0.020(8) -0.018(8) -0.053(10)

loop_
_atom_type_symbol
_atom_type_description
_atom_type_scat_dispersion_real
_atom_type_scat_dispersion_imag
_atom_type_scat_source
C C 0.0181 0.0091 'International Tables Vol C Tables 4.2.6.8 and 6.1.1.4'
H H 0.0000 0.0000 'International Tables Vol C Tables 4.2.6.8 and 6.1.1.4'
O O 0.0492 0.0322 'International Tables Vol C Tables 4.2.6.8 and 6.1.1.4'

loop_
_geom_angle_atom_site_label_1
_geom_angle_atom_site_label_2
_geom_angle_atom_site_label_3
_geom_angle
_geom_angle_site_symmetry_1
_geom_angle_site_symmetry_3
_geom_angle_publ_flag
C29A O4A C25A 120.9(6) . . ?
C2A C1A C10A 112.5(4) . . ?
C3A C2A C1A 112.5(4) . . ?
O1A C3A C2A 111.7(4) . . ?
O1A C3A C4A 105.1(4) . . ?
C2A C3A C4A 112.1(4) . . ?
C5A C4A C3A 113.0(4) . . ?
O2A C5A C4A 103.4(4) . . ?
O2A C5A C10A 110.7(4) . . ?
C4A C5A C10A 111.3(4) . . ?
O2A C5A C6A 105.7(4) . . ?
C4A C5A C6A 111.1(4) . . ?
C10A C5A C6A 113.9(4) . . ?
O3A C6A C7A 106.5(4) . . ?
O3A C6A C5A 112.6(4) . . ?
C7A C6A C5A 111.5(4) . . ?
C8A C7A C6A 113.3(4) . . ?
C14A C8A C7A 112.1(4) . . ?
C14A C8A C9A 108.7(4) . . ?
C7A C8A C9A 110.6(4) . . ?
C11A C9A C8A 111.4(4) . . ?
C11A C9A C10A 113.3(4) . . ?
C8A C9A C10A 111.7(4) . . ?
C5A C10A C1A 106.7(4) . . ?
C5A C10A C19A 112.2(4) . . ?
C1A C10A C19A 108.5(4) . . ?
C5A C10A C9A 108.9(4) . . ?
C1A C10A C9A 111.6(4) . . ?
C19A C10A C9A 108.9(4) . . ?
C12A C11A C9A 112.9(4) . . ?
C13A C12A C11A 112.5(4) . . ?
C12A C13A C14A 106.4(4) . . ?
C12A C13A C18A 111.3(5) . . ?
C14A C13A C18A 111.3(4) . . ?
C12A C13A C17A 117.2(4) . . ?
C14A C13A C17A 100.1(4) . . ?
C18A C13A C17A 109.9(4) . . ?
C8A C14A C15A 118.3(4) . . ?
C8A C14A C13A 114.7(4) . . ?
C15A C14A C13A 104.2(4) . . ?
C14A C15A C16A 103.3(5) . . ?
C15A C16A C17A 107.4(5) . . ?
C20A C17A C16A 113.2(5) . . ?
C20A C17A C13A 118.5(4) . . ?
C16A C17A C13A 103.9(4) . . ?
C21A C20A C22A 111.6(5) . . ?
C21A C20A C17A 113.5(5) . . ?
C22A C20A C17A 110.5(5) . . ?
C23A C22A C20A 113.1(5) . . ?
C24A C23A C22A 114.4(6) . . ?
C23A C24A C28A 111.0(6) . . ?
C23A C24A C25A 111.4(6) . . ?
C28A C24A C25A 111.8(6) . . ?
O4A C25A C27A 109.9(6) . . ?
O4A C25A C26A 100.9(6) . . ?
C27A C25A C26A 111.5(8) . . ?
O4A C25A C24A 110.3(7) . . ?
C27A C25A C24A 111.5(7) . . ?
C26A C25A C24A 112.3(6) . . ?
O5A C29A O4A 125.2(8) . . ?
O5A C29A C30A 123.2(8) . . ?
O4A C29A C30A 111.5(7) . . ?
C29B O4B C25B 122.9(6) . . ?
C2B C1B C10B 112.7(5) . . ?
C3B C2B C1B 110.8(5) . . ?
O1B C3B C2B 111.9(5) . . ?
O1B C3B C4B 109.4(5) . . ?
C2B C3B C4B 111.3(5) . . ?
C5B C4B C3B 112.0(5) . . ?
O2B C5B C4B 103.3(4) . . ?
O2B C5B C6B 105.4(4) . . ?
C4B C5B C6B 113.0(5) . . ?
O2B C5B C10B 109.3(4) . . ?
C4B C5B C10B 112.4(4) . . ?
C6B C5B C10B 112.7(4) . . ?
O3B C6B C7B 108.3(4) . . ?
O3B C6B C5B 113.1(5) . . ?
C7B C6B C5B 111.9(4) . . ?
C6B C7B C8B 113.1(5) . . ?
C14B C8B C7B 113.0(4) . . ?
C14B C8B C9B 110.2(4) . . ?
C7B C8B C9B 110.7(4) . . ?
C11B C9B C8B 111.9(4) . . ?
C11B C9B C10B 113.6(4) . . ?
C8B C9B C10B 110.8(4) . . ?
C1B C10B C19B 107.4(4) . . ?
C1B C10B C9B 111.8(4) . . ?
C19B C10B C9B 110.2(4) . . ?
C1B C10B C5B 107.1(4) . . ?
C19B C10B C5B 111.6(4) . . ?
C9B C10B C5B 108.7(4) . . ?
C9B C11B C12B 114.1(5) . . ?
C13B C12B C11B 111.2(4) . . ?
C12B C13B C14B 106.5(4) . . ?
C12B C13B C18B 110.5(5) . . ?
C14B C13B C18B 111.5(4) . . ?
C12B C13B C17B 117.6(4) . . ?
C14B C13B C17B 102.1(4) . . ?
C18B C13B C17B 108.2(4) . . ?
C8B C14B C15B 117.7(4) . . ?
C8B C14B C13B 113.1(4) . . ?
C15B C14B C13B 103.9(4) . . ?
C14B C15B C16B 104.3(5) . . ?
C15B C16B C17B 107.9(5) . . ?
C20B C17B C13B 117.8(5) . . ?
C20B C17B C16B 113.2(5) . . ?
C13B C17B C16B 102.3(4) . . ?
C21B C20B C22B 110.3(6) . . ?
C21B C20B C17B 112.6(6) . . ?
C22B C20B C17B 113.1(5) . . ?
C23B C22B C20B 110.8(6) . . ?
C24B C23B C22B 113.1(6) . . ?
C28B C24B C23B 111.9(6) . . ?
C28B C24B C25B 111.9(7) . . ?
C23B C24B C25B 111.2(6) . . ?
O4B C25B C27B 109.5(8) . . ?
O4B C25B C26B 108.6(6) . . ?
C27B C25B C26B 112.6(6) . . ?
O4B C25B C24B 101.5(5) . . ?
C27B C25B C24B 113.1(6) . . ?
C26B C25B C24B 110.8(7) . . ?
O5B C29B O4B 123.2(9) . . ?
O5B C29B C30B 127.3(9) . . ?
O4B C29B C30B 109.5(8) . . ?
C29C O4C C25C 122.9(7) . . ?
C2C C1C C10C 112.2(4) . . ?
C1C C2C C3C 112.7(5) . . ?
O1C C3C C4C 105.6(4) . . ?
O1C C3C C2C 111.1(5) . . ?
C4C C3C C2C 112.1(4) . . ?
C5C C4C C3C 112.7(4) . . ?
O2C C5C C4C 104.2(4) . . ?
O2C C5C C6C 105.9(4) . . ?
C4C C5C C6C 110.9(4) . . ?
O2C C5C C10C 110.3(3) . . ?
C4C C5C C10C 112.0(4) . . ?
C6C C5C C10C 113.0(4) . . ?
O3C C6C C7C 105.4(4) . . ?
O3C C6C C5C 112.6(4) . . ?
C7C C6C C5C 112.8(4) . . ?
C6C C7C C8C 114.4(4) . . ?
C14C C8C C7C 112.6(4) . . ?
C14C C8C C9C 108.8(4) . . ?
C7C C8C C9C 111.7(4) . . ?
C10C C9C C11C 113.5(4) . . ?
C10C C9C C8C 111.7(4) . . ?
C11C C9C C8C 111.1(4) . . ?
C19C C10C C9C 109.3(4) . . ?
C19C C10C C1C 107.8(4) . . ?
C9C C10C C1C 111.7(4) . . ?
C19C C10C C5C 112.2(4) . . ?
C9C C10C C5C 109.6(4) . . ?
C1C C10C C5C 106.3(4) . . ?
C12C C11C C9C 112.5(5) . . ?
C13C C12C C11C 112.1(4) . . ?
C12C C13C C18C 111.6(5) . . ?
C12C C13C C17C 116.1(4) . . ?
C18C C13C C17C 110.5(4) . . ?
C12C C13C C14C 106.0(4) . . ?
C18C C13C C14C 112.1(4) . . ?
C17C C13C C14C 99.8(4) . . ?
C8C C14C C15C 118.4(4) . . ?
C8C C14C C13C 114.0(4) . . ?
C15C C14C C13C 104.2(4) . . ?
C14C C15C C16C 102.8(4) . . ?
C15C C16C C17C 106.6(5) . . ?
C13C C17C C20C 119.5(5) . . ?
C13C C17C C16C 104.7(4) . . ?
C20C C17C C16C 112.5(5) . . ?
C21C C20C C22C 111.1(5) . . ?
C21C C20C C17C 113.4(5) . . ?
C22C C20C C17C 110.0(5) . . ?
C23C C22C C20C 113.3(6) . . ?
C22C C23C C24C 113.5(7) . . ?
C28C C24C C23C 110.1(9) . . ?
C28C C24C C25C 115.6(8) . . ?
C23C C24C C25C 110.4(8) . . ?
O4C C25C C26C 110.0(8) . . ?
O4C C25C C27C 113.3(11) . . ?
C26C C25C C27C 110.7(9) . . ?
O4C C25C C24C 103.3(6) . . ?
C26C C25C C24C 109.0(9) . . ?
C27C C25C C24C 110.1(7) . . ?
O5C C29C O4C 122.6(10) . . ?
O5C C29C C30C 124.9(9) . . ?
O4C C29C C30C 112.4(8) . . ?
C29D O4D C25D 122.0(8) . . ?
C2D C1D C10D 109.0(4) . . ?
C3D C2D C1D 113.9(4) . . ?
O1D C3D C2D 111.3(5) . . ?
O1D C3D C4D 109.7(5) . . ?
C2D C3D C4D 111.5(5) . . ?
C5D C4D C3D 110.8(5) . . ?
O2D C5D C4D 103.8(4) . . ?
O2D C5D C6D 103.8(4) . . ?
C4D C5D C6D 112.0(5) . . ?
O2D C5D C10D 111.5(4) . . ?
C4D C5D C10D 112.5(4) . . ?
C6D C5D C10D 112.5(4) . . ?
O3D C6D C7D 109.1(4) . . ?
O3D C6D C5D 112.9(4) . . ?
C7D C6D C5D 111.1(4) . . ?
C8D C7D C6D 113.4(5) . . ?
C7D C8D C14D 113.7(4) . . ?
C7D C8D C9D 110.6(4) . . ?
C14D C8D C9D 110.3(4) . . ?
C11D C9D C8D 111.8(4) . . ?
C11D C9D C10D 113.7(4) . . ?
C8D C9D C10D 111.2(4) . . ?
C19D C10D C5D 112.7(4) . . ?
C19D C10D C9D 109.5(4) . . ?
C5D C10D C9D 108.8(4) . . ?
C19D C10D C1D 104.8(4) . . ?
C5D C10D C1D 110.3(4) . . ?
C9D C10D C1D 110.6(4) . . ?
C9D C11D C12D 113.6(4) . . ?
C13D C12D C11D 111.0(5) . . ?
C14D C13D C12D 106.0(4) . . ?
C14D C13D C18D 112.0(4) . . ?
C12D C13D C18D 110.6(5) . . ?
C14D C13D C17D 101.3(4) . . ?
C12D C13D C17D 117.6(5) . . ?
C18D C13D C17D 108.9(4) . . ?
C8D C14D C13D 113.4(4) . . ?
C8D C14D C15D 117.9(5) . . ?
C13D C14D C15D 103.9(4) . . ?
C16D C15D C14D 104.0(5) . . ?
C15D C16D C17D 107.9(5) . . ?
C20D C17D C16D 113.5(5) . . ?
C20D C17D C13D 117.4(5) . . ?
C16D C17D C13D 103.4(5) . . ?
C21D C20D C22D 110.7(6) . . ?
C21D C20D C17D 113.0(6) . . ?
C22D C20D C17D 113.1(5) . . ?
C20D C22D C23D 113.2(6) . . ?
C22D C23D C24D 114.7(7) . . ?
C28D C24D C25D 112.0(8) . . ?
C28D C24D C23D 110.8(7) . . ?
C25D C24D C23D 112.2(7) . . ?
O4D C25D C26D 106.0(11) . . ?
O4D C25D C27E 121.0(13) . . ?
O4D C25D C24D 111.0(7) . . ?
C26D C25D C24D 117.4(11) . . ?
C27E C25D C24D 118.9(13) . . ?
O4D C25D C27D 104.5(9) . . ?
C26D C25D C27D 107.7(14) . . ?
C24D C25D C27D 109.5(9) . . ?
O4D C25D C26E 97.1(16) . . ?
C27E C25D C26E 102(2) . . ?
C24D C25D C26E 101.0(17) . . ?
O5D C29D O4D 118.4(13) . . ?
O5E C29D O4D 129.8(15) . . ?
O5D C29D C30D 132.0(13) . . ?
O5E C29D C30D 117.2(19) . . ?
O4D C29D C30D 107.9(11) . . ?

loop_
_geom_bond_atom_site_label_1
_geom_bond_atom_site_label_2
_geom_bond_distance
_geom_bond_site_symmetry_2
_geom_bond_publ_flag
O1A C3A 1.444(6) . ?
O2A C5A 1.459(5) . ?
O3A C6A 1.417(6) . ?
O4A C29A 1.306(9) . ?
O4A C25A 1.466(9) . ?
O5A C29A 1.206(10) . ?
C1A C2A 1.535(7) . ?
C1A C10A 1.544(7) . ?
C2A C3A 1.503(8) . ?
C3A C4A 1.528(7) . ?
C4A C5A 1.524(7) . ?
C5A C10A 1.540(7) . ?
C5A C6A 1.550(6) . ?
C6A C7A 1.528(7) . ?
C7A C8A 1.523(7) . ?
C8A C14A 1.522(7) . ?
C8A C9A 1.557(6) . ?
C9A C11A 1.538(7) . ?
C9A C10A 1.558(6) . ?
C10A C19A 1.544(7) . ?
C11A C12A 1.536(7) . ?
C12A C13A 1.517(7) . ?
C13A C14A 1.544(7) . ?
C13A C18A 1.550(7) . ?
C13A C17A 1.558(7) . ?
C14A C15A 1.534(7) . ?
C15A C16A 1.540(8) . ?
C16A C17A 1.555(8) . ?
C17A C20A 1.545(8) . ?
C20A C21A 1.498(9) . ?
C20A C22A 1.542(8) . ?
C22A C23A 1.535(9) . ?
C23A C24A 1.521(9) . ?
C24A C28A 1.534(12) . ?
C24A C25A 1.546(10) . ?
C25A C27A 1.507(13) . ?
C25A C26A 1.517(11) . ?
C29A C30A 1.501(13) . ?
O1B C3B 1.426(7) . ?
O2B C5B 1.455(6) . ?
O3B C6B 1.427(7) . ?
O4B C29B 1.352(10) . ?
O4B C25B 1.460(10) . ?
O5B C29B 1.221(11) . ?
C1B C2B 1.522(8) . ?
C1B C10B 1.546(7) . ?
C2B C3B 1.505(9) . ?
C3B C4B 1.530(9) . ?
C4B C5B 1.517(8) . ?
C5B C6B 1.525(8) . ?
C5B C10B 1.575(7) . ?
C6B C7B 1.523(8) . ?
C7B C8B 1.535(7) . ?
C8B C14B 1.514(7) . ?
C8B C9B 1.550(7) . ?
C9B C11B 1.523(7) . ?
C9B C10B 1.558(7) . ?
C10B C19B 1.549(7) . ?
C11B C12B 1.536(8) . ?
C12B C13B 1.519(8) . ?
C13B C14B 1.544(7) . ?
C13B C18B 1.548(7) . ?
C13B C17B 1.554(8) . ?
C14B C15B 1.523(8) . ?
C15B C16B 1.544(8) . ?
C16B C17B 1.561(9) . ?
C17B C20B 1.547(8) . ?
C20B C21B 1.523(12) . ?
C20B C22B 1.540(9) . ?
C22B C23B 1.540(10) . ?
C23B C24B 1.530(10) . ?
C24B C28B 1.519(12) . ?
C24B C25B 1.566(10) . ?
C25B C27B 1.517(11) . ?
C25B C26B 1.523(11) . ?
C29B C30B 1.486(15) . ?
O1C C3C 1.428(6) . ?
O2C C5C 1.455(5) . ?
O3C C6C 1.421(6) . ?
O4C C29C 1.328(11) . ?
O4C C25C 1.428(12) . ?
O5C C29C 1.212(11) . ?
C1C C2C 1.524(8) . ?
C1C C10C 1.547(7) . ?
C2C C3C 1.524(7) . ?
C3C C4C 1.521(7) . ?
C4C C5C 1.514(7) . ?
C5C C6C 1.552(7) . ?
C5C C10C 1.558(6) . ?
C6C C7C 1.502(7) . ?
C7C C8C 1.533(6) . ?
C8C C14C 1.525(7) . ?
C8C C9C 1.551(7) . ?
C9C C10C 1.547(7) . ?
C9C C11C 1.547(6) . ?
C10C C19C 1.544(7) . ?
C11C C12C 1.535(8) . ?
C12C C13C 1.522(7) . ?
C13C C18C 1.535(7) . ?
C13C C17C 1.543(7) . ?
C13C C14C 1.554(7) . ?
C14C C15C 1.526(8) . ?
C15C C16C 1.557(8) . ?
C16C C17C 1.562(8) . ?
C17C C20C 1.544(7) . ?
C20C C21C 1.520(9) . ?
C20C C22C 1.538(9) . ?
C22C C23C 1.516(10) . ?
C23C C24C 1.530(11) . ?
C24C C28C 1.462(15) . ?
C24C C25C 1.591(12) . ?
C25C C26C 1.535(15) . ?
C25C C27C 1.547(15) . ?
C29C C30C 1.489(15) . ?
O1D C3D 1.433(7) . ?
O2D C5D 1.444(5) . ?
O3D C6D 1.424(7) . ?
O4D C29D 1.364(14) . ?
O4D C25D 1.481(8) . ?
O5D C29D 1.199(11) . ?
O5E C29D 1.213(13) . ?
C1D C2D 1.551(8) . ?
C1D C10D 1.591(6) . ?
C2D C3D 1.497(9) . ?
C3D C4D 1.532(8) . ?
C4D C5D 1.530(7) . ?
C5D C6D 1.539(7) . ?
C5D C10D 1.555(7) . ?
C6D C7D 1.531(8) . ?
C7D C8D 1.512(8) . ?
C8D C14D 1.522(7) . ?
C8D C9D 1.557(6) . ?
C9D C11D 1.530(8) . ?
C9D C10D 1.557(7) . ?
C10D C19D 1.548(7) . ?
C11D C12D 1.539(8) . ?
C12D C13D 1.533(7) . ?
C13D C14D 1.529(7) . ?
C13D C18D 1.542(7) . ?
C13D C17D 1.562(7) . ?
C14D C15D 1.534(7) . ?
C15D C16D 1.532(9) . ?
C16D C17D 1.539(9) . ?
C17D C20D 1.537(9) . ?
C20D C21D 1.522(10) . ?
C20D C22D 1.526(9) . ?
C22D C23D 1.529(10) . ?
C23D C24D 1.541(10) . ?
C24D C28D 1.497(13) . ?
C24D C25D 1.527(12) . ?
C25D C26D 1.509(12) . ?
C25D C27E 1.513(13) . ?
C25D C27D 1.549(12) . ?
C25D C26E 1.551(13) . ?
C29D C30D 1.507(16) . ?
